data_1516987
loop_
_publ_author_name
'Marlon T. Conato'
'Xiqu Wang'
'Allan J. Jacobson'

_publ_section_title
;
 Synthesis and crystal structures of complexes based on the ligand
 meso-1,4-phenylenebis(hydroxyacetic acid)
;
_journal_name_full
;
Inorganica Chimica Acta
;
_journal_page_first 24
_journal_page_last 29
_journal_volume 401
_journal_year 2013
_chemical_formula_sum 'C10 H16 O10 Zn'
_chemical_formula_weight 361.60
_space_group_IT_number 15
_symmetry_cell_setting monoclinic
_symmetry_space_group_name_Hall '-C 2yc'
_symmetry_space_group_name_H-M 'C 1 2/c 1'
_atom_sites_solution_hydrogens geom
_atom_sites_solution_primary direct
_atom_sites_solution_secondary difmap
_cell_angle_alpha 90.00
_cell_angle_beta 102.6780(10)
_cell_angle_gamma 90.00
_cell_formula_units_Z 8
_cell_length_a 20.7801(14)
_cell_length_b 12.8656(9)
_cell_length_c 10.2531(7)
_cell_measurement_reflns_used 4504
_cell_measurement_temperature 223(2)
_cell_measurement_theta_max 28.6
_cell_measurement_theta_min 2.6
_cell_volume 2674.3(3)
_computing_structure_refinement 'SHELXL-97 (Sheldrick, 2008)'
_diffrn_ambient_temperature 223(2)
_diffrn_measured_fraction_theta_full 0.999
_diffrn_measured_fraction_theta_max 0.910
_diffrn_measurement_device_type BruKer-ApexII
_diffrn_measurement_method 'narrow frame'
_diffrn_radiation_monochromator graphite
_diffrn_radiation_source 'fine-focus sealed tube'
_diffrn_radiation_type MoK\a
_diffrn_radiation_wavelength 0.71073
_diffrn_reflns_av_R_equivalents 0.0489
_diffrn_reflns_av_sigmaI/netI 0.0380
_diffrn_reflns_limit_h_max 27
_diffrn_reflns_limit_h_min -25
_diffrn_reflns_limit_k_max 17
_diffrn_reflns_limit_k_min -11
_diffrn_reflns_limit_l_max 12
_diffrn_reflns_limit_l_min -13
_diffrn_reflns_number 8196
_diffrn_reflns_theta_full 25.50
_diffrn_reflns_theta_max 28.73
_diffrn_reflns_theta_min 1.87
_exptl_absorpt_coefficient_mu 1.888
_exptl_absorpt_correction_T_max 0.611
_exptl_absorpt_correction_T_min 0.438
_exptl_absorpt_correction_type psi-scan
_exptl_absorpt_process_details 'North et al., 1968'
_exptl_crystal_colour colorless
_exptl_crystal_density_diffrn 1.796
_exptl_crystal_density_method 'not measured'
_exptl_crystal_description plate
_exptl_crystal_F_000 1488
_exptl_crystal_size_max 0.28
_exptl_crystal_size_mid 0.13
_exptl_crystal_size_min 0.07
_refine_diff_density_max 0.751
_refine_diff_density_min -0.438
_refine_diff_density_rms 0.079
_refine_ls_extinction_method none
_refine_ls_goodness_of_fit_ref 0.953
_refine_ls_hydrogen_treatment mixed
_refine_ls_matrix_type full
_refine_ls_number_parameters 217
_refine_ls_number_reflns 3166
_refine_ls_number_restraints 2
_refine_ls_restrained_S_all 0.954
_refine_ls_R_factor_all 0.0336
_refine_ls_R_factor_gt 0.0290
_refine_ls_shift/su_max 0.001
_refine_ls_shift/su_mean 0.000
_refine_ls_structure_factor_coef Fsqd
_refine_ls_weighting_details 'calc w=1/[\s^2^(Fo^2^)+(0.0568P)^2^+0.0000P] where P=(Fo^2^+2Fc^2^)/3'
_refine_ls_weighting_scheme calc
_refine_ls_wR_factor_gt 0.0802
_refine_ls_wR_factor_ref 0.0825
_reflns_number_gt 2746
_reflns_number_total 3166
_reflns_threshold_expression >2\s(I)
_cod_data_source_file ICA-2013-401-24-29-3.cif
_cod_data_source_block Phase3-ZnL-LT
_cod_depositor_comments
;
The following automatic conversions were performed:

'_exptl_absorpt_correction_type' value 'Psi-scan' changed to
'psi-scan' according to the built-in table from CIF Core dictionary
named 'cif_core.dic' version 2.4.1 from 2010-06-29.

Automatic conversion script
Id: cif_fix_values 2281 2013-09-26 08:29:07Z andrius 
;
_cod_original_sg_symbol_H-M C2/c
_cod_database_code 1516987

loop_
_symmetry_equiv_pos_as_xyz
'x, y, z'
'-x, y, -z+1/2'
'x+1/2, y+1/2, z'
'-x+1/2, y+1/2, -z+1/2'
'-x, -y, -z'
'x, -y, z-1/2'
'-x+1/2, -y+1/2, -z'
'x+1/2, -y+1/2, z-1/2'

loop_
_atom_site_label
_atom_site_type_symbol
_atom_site_fract_x
_atom_site_fract_y
_atom_site_fract_z
_atom_site_U_iso_or_equiv
_atom_site_adp_type
_atom_site_occupancy
_atom_site_symmetry_multiplicity
_atom_site_calc_flag
_atom_site_refinement_flags
Zn1 Zn 0.5000 0.53131(2) 0.2500 0.01582(10) Uani 1 2 d S
Zn2 Zn 1.0000 0.45283(2) 0.7500 0.01664(10) Uani 1 2 d S
O1 O 0.99244(7) 0.35014(11) 0.59738(13) 0.0251(3) Uani 1 1 d D
H1A H 1.0021(11) 0.3740(16) 0.5328(19) 0.030 Uiso 1 1 d D
H1B H 0.9647(11) 0.3047(14) 0.575(2) 0.030 Uiso 1 1 d D
O2 O 0.59959(6) 0.50691(10) 0.24107(12) 0.0189(3) Uani 1 1 d .
H2 H 0.6265 0.5507 0.2297 0.028 Uiso 1 1 calc RD
O3 O 0.53004(6) 0.41289(10) 0.38944(12) 0.0195(3) Uani 1 1 d .
O4 O 0.51184(7) 0.64538(11) 0.39059(14) 0.0272(3) Uani 1 1 d .
H4A H 0.5066(11) 0.6245(16) 0.471(2) 0.033 Uiso 1 1 d .
H4B H 0.5361(12) 0.6903(17) 0.396(2) 0.033 Uiso 1 1 d .
O5 O 0.96037(6) 0.57831(10) 0.62063(12) 0.0205(3) Uani 1 1 d .
O6 O 0.90342(6) 0.46850(9) 0.77736(13) 0.0206(3) Uani 1 1 d .
H61 H 0.8790 0.4246 0.7984 0.031 Uiso 1 1 calc R
O7 O 0.60568(6) 0.28993(8) 0.45668(13) 0.0219(3) Uani 1 1 d .
O8 O 0.88893(6) 0.70927(8) 0.60908(13) 0.0214(3) Uani 1 1 d .
O9 O 0.67575(7) 0.67648(11) 0.22128(14) 0.0258(3) Uani 1 1 d .
H9A H 0.6616(11) 0.7207(10) 0.264(2) 0.031 Uiso 1 1 d D
H9B H 0.6631(12) 0.6907(17) 0.147(2) 0.031 Uiso 1 1 d .
O10 O 0.67812(7) 0.82138(12) 0.66845(15) 0.0293(3) Uani 1 1 d .
H10A H 0.7159(12) 0.8242(18) 0.694(2) 0.035 Uiso 1 1 d .
H10B H 0.6714(12) 0.8140(19) 0.597(2) 0.035 Uiso 1 1 d .
C1 C 0.80462(8) 0.51857(13) 0.61321(16) 0.0163(3) Uani 1 1 d .
C2 C 0.69353(8) 0.45836(13) 0.42104(17) 0.0167(3) Uani 1 1 d .
C3 C 0.58548(8) 0.37110(13) 0.39412(16) 0.0162(3) Uani 1 1 d .
C4 C 0.90914(8) 0.61908(13) 0.64349(15) 0.0162(3) Uani 1 1 d .
C5 C 0.69209(8) 0.54835(13) 0.49512(18) 0.0197(4) Uani 1 1 d .
H5 H 0.6540 0.5887 0.4807 0.024 Uiso 1 1 calc R
C6 C 0.74750(8) 0.57855(13) 0.59106(16) 0.0183(3) Uani 1 1 d .
H6 H 0.7463 0.6389 0.6403 0.022 Uiso 1 1 calc R
C7 C 0.63322(8) 0.42322(13) 0.31923(16) 0.0168(3) Uani 1 1 d .
H7 H 0.6467 0.3722 0.2594 0.020 Uiso 1 1 calc R
C8 C 0.75034(8) 0.39805(13) 0.44487(17) 0.0191(3) Uani 1 1 d .
H8 H 0.7514 0.3372 0.3965 0.023 Uiso 1 1 calc R
C9 C 0.86530(8) 0.55369(13) 0.71500(17) 0.0165(3) Uani 1 1 d .
H9 H 0.8516 0.5963 0.7834 0.020 Uiso 1 1 calc R
C10 C 0.80568(8) 0.42792(14) 0.54045(17) 0.0200(4) Uani 1 1 d .
H10 H 0.8435 0.3870 0.5556 0.024 Uiso 1 1 calc R

loop_
_atom_site_aniso_label
_atom_site_aniso_U_11
_atom_site_aniso_U_22
_atom_site_aniso_U_33
_atom_site_aniso_U_23
_atom_site_aniso_U_13
_atom_site_aniso_U_12
Zn1 0.01355(16) 0.01825(16) 0.01520(16) 0.000 0.00215(11) 0.000
Zn2 0.01404(16) 0.01881(16) 0.01636(16) 0.000 0.00174(11) 0.000
O1 0.0312(7) 0.0260(7) 0.0204(7) -0.0060(5) 0.0103(6) -0.0129(6)
O2 0.0143(6) 0.0225(6) 0.0189(6) 0.0062(5) 0.0019(5) -0.0012(5)
O3 0.0149(6) 0.0236(6) 0.0202(6) 0.0053(5) 0.0047(5) 0.0016(5)
O4 0.0371(8) 0.0265(7) 0.0216(7) -0.0064(6) 0.0143(6) -0.0132(6)
O5 0.0165(6) 0.0246(7) 0.0212(6) 0.0040(5) 0.0060(5) 0.0009(5)
O6 0.0148(6) 0.0241(7) 0.0219(7) 0.0100(5) 0.0017(5) -0.0004(4)
O7 0.0194(6) 0.0190(6) 0.0260(7) 0.0044(5) 0.0020(5) -0.0007(4)
O8 0.0213(6) 0.0183(6) 0.0241(7) 0.0034(5) 0.0038(5) 0.0001(4)
O9 0.0304(8) 0.0257(7) 0.0211(7) -0.0004(6) 0.0054(6) 0.0013(5)
O10 0.0272(7) 0.0371(8) 0.0224(7) -0.0050(6) 0.0027(6) 0.0054(6)
C1 0.0127(8) 0.0206(8) 0.0149(8) 0.0023(6) 0.0016(6) -0.0014(6)
C2 0.0147(8) 0.0199(9) 0.0155(8) 0.0003(6) 0.0029(6) -0.0014(6)
C3 0.0159(8) 0.0183(8) 0.0132(7) -0.0026(6) 0.0009(6) -0.0034(6)
C4 0.0136(8) 0.0205(8) 0.0128(7) -0.0016(6) -0.0012(6) -0.0028(6)
C5 0.0144(8) 0.0215(9) 0.0223(9) -0.0009(7) 0.0024(7) 0.0040(6)
C6 0.0172(8) 0.0172(8) 0.0199(8) -0.0024(7) 0.0026(6) 0.0015(6)
C7 0.0132(8) 0.0193(8) 0.0167(8) 0.0000(7) 0.0005(6) -0.0005(6)
C8 0.0183(8) 0.0179(8) 0.0208(8) -0.0024(7) 0.0036(6) 0.0013(6)
C9 0.0126(8) 0.0196(8) 0.0159(8) 0.0018(6) 0.0004(6) 0.0003(6)
C10 0.0153(8) 0.0210(8) 0.0229(9) 0.0008(7) 0.0024(7) 0.0051(6)

loop_
_atom_type_symbol
_atom_type_description
_atom_type_scat_dispersion_real
_atom_type_scat_dispersion_imag
_atom_type_scat_source
Zn Zn 0.2839 1.4301 'International Tables Vol C Tables 4.2.6.8 and 6.1.1.4'
O O 0.0106 0.0060 'International Tables Vol C Tables 4.2.6.8 and 6.1.1.4'
C C 0.0033 0.0016 'International Tables Vol C Tables 4.2.6.8 and 6.1.1.4'
H H 0.0000 0.0000 'International Tables Vol C Tables 4.2.6.8 and 6.1.1.4'

loop_
_geom_angle_atom_site_label_1
_geom_angle_atom_site_label_2
_geom_angle_atom_site_label_3
_geom_angle
_geom_angle_site_symmetry_1
_geom_angle_site_symmetry_3
O4 Zn1 O4 87.63(8) . 2_655
O4 Zn1 O3 169.39(5) . 2_655
O4 Zn1 O3 94.00(6) 2_655 2_655
O4 Zn1 O3 94.00(6) . .
O4 Zn1 O3 169.39(5) 2_655 .
O3 Zn1 O3 86.33(7) 2_655 .
O4 Zn1 O2 92.51(5) . 2_655
O4 Zn1 O2 99.81(5) 2_655 2_655
O3 Zn1 O2 76.88(5) 2_655 2_655
O3 Zn1 O2 90.60(5) . 2_655
O1 Zn2 O1 98.67(8) . 2_756
O1 Zn2 O6 82.74(5) . 2_756
O1 Zn2 O6 104.58(5) 2_756 2_756
O1 Zn2 O5 157.76(5) . 2_756
O1 Zn2 O5 93.39(5) 2_756 2_756
O6 Zn2 O5 76.15(4) 2_756 2_756
O1 Zn2 O5 93.39(5) . .
O1 Zn2 O5 157.76(5) 2_756 .
O6 Zn2 O5 95.40(5) 2_756 .
O5 Zn2 O5 81.84(7) 2_756 .
Zn2 O1 H1A 113.6(15) . .
Zn2 O1 H1B 127.8(18) . .
H1A O1 H1B 109(2) . .
C7 O2 H2 109.5 . .
C3 O3 Zn1 118.02(11) . .
Zn1 O4 H4A 114.5(13) . .
Zn1 O4 H4B 125.1(19) . .
H4A O4 H4B 112(2) . .
C4 O5 Zn2 115.29(11) . .
C9 O6 H61 109.5 . .
H9A O9 H9B 106(2) . .
H10A O10 H10B 108(3) . .
C10 C1 C6 119.47(15) . .
C10 C1 C9 120.73(15) . .
C6 C1 C9 119.79(15) . .
C5 C2 C8 119.28(16) . .
C5 C2 C7 120.82(16) . .
C8 C2 C7 119.85(15) . .
O7 C3 O3 125.21(16) . .
O7 C3 C7 116.15(14) . .
O3 C3 C7 118.63(14) . .
O5 C4 O8 125.32(16) . .
O5 C4 C9 118.42(15) . .
O8 C4 C9 116.22(14) . .
C2 C5 C6 120.28(16) . .
C2 C5 H5 119.9 . .
C6 C5 H5 119.9 . .
C1 C6 C5 120.18(16) . .
C1 C6 H6 119.9 . .
C5 C6 H6 119.9 . .
O2 C7 C2 112.99(13) . .
O2 C7 C3 108.62(13) . .
C2 C7 C3 108.28(14) . .
O2 C7 H7 109.0 . .
C2 C7 H7 109.0 . .
C3 C7 H7 109.0 . .
C2 C8 C10 120.59(16) . .
C2 C8 H8 119.7 . .
C10 C8 H8 119.7 . .
O6 C9 C1 112.15(13) . .
O6 C9 C4 107.84(13) . .
C1 C9 C4 108.93(13) . .
O6 C9 H9 109.3 . .
C1 C9 H9 109.3 . .
C4 C9 H9 109.3 . .
C1 C10 C8 120.17(16) . .
C1 C10 H10 119.9 . .
C8 C10 H10 119.9 . .

loop_
_geom_bond_atom_site_label_1
_geom_bond_atom_site_label_2
_geom_bond_distance
_geom_bond_site_symmetry_2
Zn1 O4 2.0339(14) .
Zn1 O4 2.0339(14) 2_655
Zn1 O3 2.0888(12) 2_655
Zn1 O3 2.0888(12) .
Zn1 O2 2.1149(12) 2_655
Zn2 O1 2.0276(13) .
Zn2 O1 2.0276(13) 2_756
Zn2 O6 2.0962(13) 2_756
Zn2 O5 2.1364(12) 2_756
Zn2 O5 2.1364(12) .
O1 H1A 0.795(17) .
O1 H1B 0.818(17) .
O2 C7 1.4297(19) .
O2 H2 0.8200 .
O3 C3 1.263(2) .
O4 H4A 0.90(2) .
O4 H4B 0.76(2) .
O5 C4 1.254(2) .
O6 C9 1.4197(19) .
O6 H61 0.8200 .
O7 C3 1.2491(19) .
O8 C4 1.2579(19) .
O9 H9A 0.81(2) .
O9 H9B 0.77(2) .
O10 H10A 0.77(2) .
O10 H10B 0.72(2) .
C1 C10 1.387(2) .
C1 C6 1.392(2) .
C1 C9 1.518(2) .
C2 C5 1.389(2) .
C2 C8 1.389(2) .
C2 C7 1.514(2) .
C3 C7 1.535(2) .
C4 C9 1.539(2) .
C5 C6 1.395(2) .
C5 H5 0.9300 .
C6 H6 0.9300 .
C7 H7 0.9800 .
C8 C10 1.391(2) .
C8 H8 0.9300 .
C9 H9 0.9800 .
C10 H10 0.9300 .

loop_
_geom_hbond_atom_site_label_D
_geom_hbond_atom_site_label_H
_geom_hbond_atom_site_label_A
_geom_hbond_distance_DH
_geom_hbond_distance_HA
_geom_hbond_distance_DA
_geom_hbond_angle_DHA
_geom_hbond_site_symmetry_A
O1 H1A O5 0.795(17) 1.999(18) 2.7870(17) 171(2) 5_766
O1 H1B O7 0.818(17) 1.876(18) 2.6862(18) 171(3) 7_656
O2 H2 O9 0.82 1.93 2.7288(19) 165.7 .
O4 H4A O3 0.90(2) 1.83(2) 2.6959(18) 163(2) 5_666
O4 H4B O8 0.76(2) 2.03(2) 2.7830(19) 168(3) 7_666
O6 H61 O10 0.82 1.86 2.6787(19) 175.3 4_646
O9 H9A O8 0.81(2) 2.05(2) 2.8316(19) 161.3(17) 7_666
O9 H9B O7 0.77(2) 2.07(2) 2.8166(19) 164(2) 6_565
O10 H10A O9 0.77(2) 2.23(2) 2.999(2) 176(2) 7_666
O10 H10B O8 0.72(2) 2.23(2) 2.908(2) 158(3) 7_666
